data_2243063
loop_
_publ_author_name
'Suescun, Leopoldo'
'Heinzen, Horacio'

_publ_section_title
;
 Absolute structure of
 (3a<i>S</i>,5<i>S</i>,7a<i>S</i>,7b<i>S</i>,9a<i>R</i>,10<i>R</i>,12a<i>R</i>,12b<i>S</i>)-7b-hydroxy-4,4,7a,9a,12a-pentamethyl-10-[(2'<i>R</i>)-6-methylheptan-2-yl]-2,8,9-trioxooctadecahydrobenzo[<i>d</i>]indeno[4,5-<i>b</i>]azepin-5-yl
 acetate from 62-year-old crystals
;
_journal_coeditor_code EX2022
_journal_issue 9
_journal_name_full 'Acta Crystallographica Section E'
_journal_page_first 1348
_journal_page_last 1351
_journal_paper_doi 10.1107/S205698901901140X
_journal_volume 75
_journal_year 2019
_chemical_absolute_configuration ad
_chemical_formula_iupac 'C32 H51 N O6'
_chemical_formula_moiety 'C32 H51 N O6'
_chemical_formula_sum 'C32 H51 N O6'
_chemical_formula_weight 545.73
_chemical_name_systematic
'(3a<i>S</i>,5<i>S</i>,7a<i>S</i>,7b<i>S</i>,9a<i>R</i>,10<i>R</i>,12a<i>R</i>,12b<i>S</i>)-7b-Hydroxy-4,4,7a,9a,12a-pentamethyl-10-[(2'<i>R</i>)-6-methylheptan-2-yl]-2,8,9-trioxooctadecahydrobenzo[<i>d</i>]indeno[4,5-<i>b</i>]azepin-5-yl acetate'
_space_group_crystal_system monoclinic
_space_group_IT_number 5
_space_group_name_Hall 'C 2y'
_space_group_name_H-M_alt 'C 1 2 1'
_symmetry_space_group_name_Hall 'C 2y'
_symmetry_space_group_name_H-M 'C 1 2 1'
_atom_sites_solution_hydrogens mixed
_atom_sites_solution_primary dual
_atom_sites_solution_secondary difmap
_audit_creation_method SHELXL-2018/3
_cell_angle_alpha 90
_cell_angle_beta 100.599(14)
_cell_angle_gamma 90
_cell_formula_units_Z 4
_cell_length_a 34.882(4)
_cell_length_b 6.5332(11)
_cell_length_c 13.6021(16)
_cell_measurement_reflns_used 95
_cell_measurement_temperature 100(2)
_cell_measurement_theta_max 47.34
_cell_measurement_theta_min 12.3
_cell_volume 3046.9(7)
_computing_cell_refinement
;
SAINT (Bruker, 2014)
;
_computing_data_collection
;
APEX2 (Bruker, 2014)
;
_computing_data_reduction
;
SAINT (Bruker, 2014)
;
_computing_molecular_graphics
;
Mercury (Macrae <i>et al.</i>,  2008)
;
_computing_publication_material
;
publCIF (Westrip, 2010)
;
_computing_structure_refinement
;
SHELXL2018 (Sheldrick, 2015b)
;
_computing_structure_solution
;
SHELXT (Sheldrick, 2015a)
;
_diffrn_ambient_temperature 100(2)
_diffrn_detector_area_resol_mean 10.4167
_diffrn_measured_fraction_theta_full 0.998
_diffrn_measured_fraction_theta_max 0.994
_diffrn_measurement_device_type 'Bruker D8 Venture'
_diffrn_measurement_method '\w and \f scans'
_diffrn_radiation_type CuK\a
_diffrn_radiation_wavelength 1.54178
_diffrn_reflns_av_R_equivalents 0.0335
_diffrn_reflns_av_unetI/netI 0.0361
_diffrn_reflns_limit_h_max 42
_diffrn_reflns_limit_h_min -38
_diffrn_reflns_limit_k_max 7
_diffrn_reflns_limit_k_min -7
_diffrn_reflns_limit_l_max 16
_diffrn_reflns_limit_l_min -14
_diffrn_reflns_number 14487
_diffrn_reflns_theta_full 67.679
_diffrn_reflns_theta_max 68.438
_diffrn_reflns_theta_min 2.577
_diffrn_source 'Incoatec I microsource'
_exptl_absorpt_coefficient_mu 0.644
_exptl_absorpt_correction_T_max 0.946
_exptl_absorpt_correction_T_min 0.804
_exptl_absorpt_correction_type multi-scan
_exptl_absorpt_process_details
;
(SADABS; Krause <i>et al.</i>, 2015)
;
_exptl_crystal_colour yellow
_exptl_crystal_density_diffrn 1.190
_exptl_crystal_description 'flat needles'
_exptl_crystal_F_000 1192
_exptl_crystal_size_max 0.442
_exptl_crystal_size_mid 0.333
_exptl_crystal_size_min 0.087
_refine_diff_density_max 0.406
_refine_diff_density_min -0.195
_refine_ls_abs_structure_details
;
Flack <i>x</i> determined using 2070 quotients
[(<i>I</i>^+^)-(<i>I</i>^-^)]/[(<i>I</i>^+^)+(<i>I</i>^-^)]
(Parsons <i>et al.</i>,  2013)
;
_refine_ls_abs_structure_Flack 0.09(10)
_refine_ls_extinction_method none
_refine_ls_goodness_of_fit_ref 1.068
_refine_ls_hydrogen_treatment mixed
_refine_ls_matrix_type full
_refine_ls_number_parameters 410
_refine_ls_number_reflns 5509
_refine_ls_number_restraints 179
_refine_ls_restrained_S_all 1.092
_refine_ls_R_factor_all 0.0549
_refine_ls_R_factor_gt 0.0504
_refine_ls_shift/su_max 0.001
_refine_ls_shift/su_mean 0.000
_refine_ls_structure_factor_coef Fsqd
_refine_ls_weighting_details 'w=1/[\s^2^(Fo^2^)+(0.0771P)^2^+1.6616P] where P=(Fo^2^+2Fc^2^)/3'
_refine_ls_weighting_scheme calc
_refine_ls_wR_factor_gt 0.1306
_refine_ls_wR_factor_ref 0.1346
_reflns_number_gt 5056
_reflns_number_total 5509
_reflns_threshold_expression 'I > 2\s(I)'
_cod_data_source_file ex2022sup1.cif
_cod_data_source_block I
_cod_database_code 2243063
_shelx_space_group_comment
;
The symmetry employed for this shelxl refinement is uniquely defined
by the following loop, which should always be used as a source of
symmetry information in preference to the above space-group names.
They are only intended as comments.
;
_shelx_estimated_absorpt_t_min 0.764
_shelx_estimated_absorpt_t_max 0.946

loop_
_space_group_symop_operation_xyz
'x, y, z'
'-x, y, -z'
'x+1/2, y+1/2, z'
'-x+1/2, y+1/2, -z'

loop_
_atom_site_type_symbol
_atom_site_label
_atom_site_fract_x
_atom_site_fract_y
_atom_site_fract_z
_atom_site_U_iso_or_equiv
_atom_site_adp_type
_atom_site_calc_flag
_atom_site_occupancy
_atom_site_disorder_assembly
_atom_site_disorder_group
N N1 0.79213(8) 0.2991(4) 0.13482(19) 0.0333(6) Uani d 1 . .
H H1 0.8127(12) 0.336(7) 0.112(3) 0.040 Uiso d 1 . .
C C2 0.76039(9) 0.2296(5) 0.0731(2) 0.0328(7) Uani d 1 . .
O O2 0.75912(7) 0.2260(4) -0.01801(15) 0.0388(5) Uani d 1 . .
C C3 0.72638(10) 0.1796(5) 0.1211(2) 0.0352(7) Uani d 1 . .
H H3A 0.734863 0.096037 0.181978 0.042 Uiso calc 1 . .
H H3B 0.706632 0.101249 0.074346 0.042 Uiso calc 1 . .
C C3A 0.70900(9) 0.3854(5) 0.1486(2) 0.0306(7) Uani d 1 . .
H H3C 0.718787 0.487501 0.104353 0.037 Uiso calc 1 . .
C C4 0.66354(10) 0.3882(5) 0.1126(2) 0.0336(7) Uani d 1 . .
C C41 0.64140(10) 0.2211(6) 0.1579(3) 0.0443(8) Uani d 1 . .
H H41A 0.654842 0.089874 0.155829 0.066 Uiso calc 1 . .
H H41B 0.614821 0.210457 0.119331 0.066 Uiso calc 1 . .
H H41C 0.640359 0.255936 0.227404 0.066 Uiso calc 1 . .
C C42 0.65520(10) 0.3588(6) -0.0024(2) 0.0394(8) Uani d 1 . .
H H42A 0.659808 0.215645 -0.018299 0.059 Uiso calc 1 . .
H H42B 0.672523 0.447548 -0.032513 0.059 Uiso calc 1 . .
H H42C 0.627994 0.394661 -0.029059 0.059 Uiso calc 1 . .
C C5 0.65000(9) 0.6039(5) 0.1346(2) 0.0330(7) Uani d 1 . .
H H5 0.662480 0.704375 0.094807 0.040 Uiso calc 1 . .
O O51 0.60807(7) 0.6204(4) 0.10484(17) 0.0401(5) Uani d 1 . .
C C51 0.59429(11) 0.7431(6) 0.0266(3) 0.0442(8) Uani d 1 . .
O O52 0.61444(8) 0.8312(5) -0.0233(2) 0.0529(7) Uani d 1 . .
C C52 0.55092(12) 0.7562(8) 0.0117(4) 0.0652(12) Uani d 1 . .
H H52A 0.541075 0.833687 -0.049392 0.098 Uiso calc 1 . .
H H52B 0.543343 0.825485 0.069126 0.098 Uiso calc 1 . .
H H52C 0.539831 0.617917 0.005627 0.098 Uiso calc 1 . .
C C6 0.66096(9) 0.6595(5) 0.2436(2) 0.0353(7) Uani d 1 . .
H H6A 0.650464 0.555997 0.284763 0.042 Uiso calc 1 . .
H H6B 0.649609 0.794079 0.255533 0.042 Uiso calc 1 . .
C C7 0.70501(9) 0.6684(5) 0.2732(2) 0.0343(7) Uani d 1 . .
H H7A 0.711885 0.708535 0.344415 0.041 Uiso calc 1 . .
H H7B 0.714916 0.776287 0.233210 0.041 Uiso calc 1 . .
C C7A 0.72588(10) 0.4639(5) 0.2582(2) 0.0306(7) Uani d 1 . .
C C71 0.71918(11) 0.3108(6) 0.3390(2) 0.0408(8) Uani d 1 . .
H H71A 0.730916 0.363841 0.405125 0.061 Uiso calc 1 . .
H H71B 0.731235 0.179355 0.327880 0.061 Uiso calc 1 . .
H H71C 0.691110 0.291401 0.335717 0.061 Uiso calc 1 . .
C C7B 0.77147(10) 0.5111(5) 0.2693(2) 0.0317(7) Uani d 1 . .
O O7 0.77907(6) 0.6857(3) 0.21275(17) 0.0335(5) Uani d 1 . .
H H7 0.7707(12) 0.658(7) 0.156(4) 0.050 Uiso d 1 . .
C C8 0.78966(10) 0.5958(6) 0.3765(2) 0.0391(8) Uani d 1 . .
O O8 0.77191(8) 0.6927(7) 0.4278(2) 0.0829(13) Uani d 1 . .
C C9 0.83368(10) 0.5661(5) 0.4184(2) 0.0335(7) Uani d 1 . .
C C9A 0.84696(9) 0.3514(5) 0.4047(2) 0.0317(7) Uani d 1 . .
C C91 0.82138(9) 0.2065(6) 0.4547(2) 0.0360(7) Uani d 1 . .
H H91A 0.826979 0.227632 0.527272 0.054 Uiso calc 1 . .
H H91B 0.827107 0.064266 0.439666 0.054 Uiso calc 1 . .
H H91C 0.793800 0.235550 0.428959 0.054 Uiso calc 1 . .
C C10 0.89081(10) 0.2995(6) 0.4364(2) 0.0379(7) Uani d 1 . .
H H10 0.906192 0.420551 0.420816 0.045 Uiso calc 1 . .
C C11 0.89624(11) 0.1245(6) 0.3625(3) 0.0434(8) Uani d 1 . .
H H11A 0.920446 0.146736 0.335681 0.052 Uiso calc 1 . .
H H11B 0.898237 -0.009059 0.397388 0.052 Uiso calc 1 . .
C C12 0.86066(11) 0.1257(6) 0.2767(2) 0.0406(8) Uani d 1 . .
H H12F 0.868963 0.118140 0.211007 0.049 Uiso calc 1 . .
H H12G 0.843224 0.008637 0.282793 0.049 Uiso calc 1 . .
C C12A 0.84002(9) 0.3296(5) 0.2881(2) 0.0322(7) Uani d 1 . .
C C12B 0.79618(9) 0.3230(5) 0.2432(2) 0.0302(6) Uani d 1 . .
H H12B 0.785194 0.197165 0.269439 0.036 Uiso calc 1 . .
O O9 0.85249(7) 0.7097(4) 0.4556(2) 0.0465(6) Uani d 1 . .
C C121 0.86154(10) 0.5033(6) 0.2422(2) 0.0384(8) Uani d 1 . .
H H12C 0.888954 0.506642 0.275413 0.058 Uiso calc 1 . .
H H12D 0.849249 0.634979 0.251622 0.058 Uiso calc 1 . .
H H12E 0.859974 0.477879 0.170555 0.058 Uiso calc 1 . .
C C1' 0.90211(11) 0.4248(7) 0.6163(3) 0.0466(9) Uani d 1 . .
H H1A' 0.912000 0.385993 0.685909 0.070 Uiso calc 1 . .
H H1B' 0.874761 0.466870 0.608998 0.070 Uiso calc 1 . .
H H1C' 0.917589 0.538806 0.597679 0.070 Uiso calc 1 . .
C C2' 0.90518(10) 0.2420(7) 0.5480(3) 0.0452(8) Uani d 1 . .
H H2' 0.887713 0.131652 0.565422 0.054 Uiso calc 1 A 1
C C3' 0.94661(13) 0.1581(9) 0.5657(3) 0.0667(12) Uani d 0.819(6) B 1
H H3A' 0.964966 0.270218 0.558402 0.080 Uiso calc 0.819(6) B 1
H H3B' 0.948759 0.053055 0.514555 0.080 Uiso calc 0.819(6) B 1
C C4' 0.95816(14) 0.0619(10) 0.6714(4) 0.0536(13) Uani d 0.819(6) B 1
H H4A' 0.963303 0.172770 0.721721 0.064 Uiso calc 0.819(6) B 1
H H4B' 0.936054 -0.020350 0.686075 0.064 Uiso calc 0.819(6) B 1
C C5' 0.99339(15) -0.0711(10) 0.6805(5) 0.0642(15) Uani d 0.819(6) B 1
H H5A' 1.013473 0.003536 0.651906 0.077 Uiso calc 0.819(6) B 1
H H5B' 0.986294 -0.194616 0.638929 0.077 Uiso calc 0.819(6) B 1
C C6' 1.01156(19) -0.1401(11) 0.7854(5) 0.0712(19) Uani d 0.819(6) B 1
H H6' 1.018694 -0.014328 0.826567 0.085 Uiso calc 0.819(6) B 1
C C7' 0.98079(16) -0.2634(12) 0.8343(5) 0.0672(17) Uani d 0.819(6) B 1
H H7A' 0.992903 -0.306986 0.901833 0.101 Uiso calc 0.819(6) B 1
H H7B' 0.972100 -0.384019 0.793412 0.101 Uiso calc 0.819(6) B 1
H H7C' 0.958335 -0.175495 0.837979 0.101 Uiso calc 0.819(6) B 1
C C8' 1.04726(19) -0.2635(16) 0.7908(7) 0.106(3) Uani d 0.819(6) B 1
H H8A' 1.057945 -0.295880 0.860823 0.159 Uiso calc 0.819(6) B 1
H H8B' 1.066568 -0.185930 0.762027 0.159 Uiso calc 0.819(6) B 1
H H8C' 1.041015 -0.390809 0.753127 0.159 Uiso calc 0.819(6) B 1
C C3M' 0.94661(13) 0.1581(9) 0.5657(3) 0.0667(12) Uani d 0.181(6) B 2
H H3C' 0.959002 0.233500 0.516717 0.080 Uiso calc 0.181(6) B 2
H H3D' 0.943250 0.016366 0.539797 0.080 Uiso calc 0.181(6) B 2
C C4M' 0.9799(5) 0.138(3) 0.6583(12) 0.059(3) Uani d 0.181(6) B 2
H H4C' 1.005556 0.123911 0.637681 0.070 Uiso calc 0.181(6) B 2
H H4D' 0.980638 0.259273 0.702512 0.070 Uiso calc 0.181(6) B 2
C C5M' 0.9698(6) -0.051(4) 0.7099(17) 0.068(4) Uani d 0.181(6) B 2
H H5C' 0.963486 -0.159040 0.658307 0.081 Uiso calc 0.181(6) B 2
H H6D' 0.945500 -0.022405 0.735326 0.081 Uiso calc 0.181(6) B 2
C C6M' 0.9986(6) -0.141(3) 0.7951(14) 0.071(4) Uani d 0.181(6) B 2
H H6M' 0.992468 -0.084589 0.858787 0.085 Uiso calc 0.181(6) B 2
C C7M' 0.9925(9) -0.382(3) 0.797(3) 0.102(8) Uani d 0.181(6) B 2
H H7D' 1.006914 -0.437939 0.859637 0.153 Uiso calc 0.181(6) B 2
H H7E' 1.002258 -0.444041 0.740411 0.153 Uiso calc 0.181(6) B 2
H H7F' 0.964712 -0.412719 0.790954 0.153 Uiso calc 0.181(6) B 2
C C8M' 1.0400(6) -0.100(6) 0.794(3) 0.104(8) Uani d 0.181(6) B 2
H H8D' 1.056040 -0.154976 0.855335 0.156 Uiso calc 0.181(6) B 2
H H8E' 1.044173 0.048171 0.791197 0.156 Uiso calc 0.181(6) B 2
H H8F' 1.047478 -0.165404 0.735748 0.156 Uiso calc 0.181(6) B 2

loop_
_atom_site_aniso_label
_atom_site_aniso_U_11
_atom_site_aniso_U_22
_atom_site_aniso_U_33
_atom_site_aniso_U_12
_atom_site_aniso_U_13
_atom_site_aniso_U_23
N1 0.0447(15) 0.0362(14) 0.0207(13) 0.0050(12) 0.0102(11) -0.0015(11)
C2 0.0479(17) 0.0257(14) 0.0255(15) 0.0077(14) 0.0082(13) -0.0045(12)
O2 0.0531(13) 0.0422(13) 0.0216(11) 0.0068(11) 0.0078(9) -0.0066(10)
C3 0.0479(18) 0.0279(15) 0.0296(16) 0.0002(14) 0.0064(13) -0.0020(12)
C3A 0.0426(17) 0.0285(15) 0.0215(14) 0.0009(13) 0.0081(12) 0.0014(12)
C4 0.0414(18) 0.0324(16) 0.0284(16) -0.0033(14) 0.0102(13) -0.0009(13)
C41 0.0492(19) 0.0392(18) 0.046(2) -0.0052(17) 0.0134(15) 0.0025(16)
C42 0.0433(18) 0.0434(19) 0.0303(17) -0.0023(15) 0.0034(13) -0.0047(14)
C5 0.0349(16) 0.0364(16) 0.0279(16) -0.0022(14) 0.0061(12) 0.0011(13)
O51 0.0365(12) 0.0477(13) 0.0359(12) 0.0013(10) 0.0060(9) 0.0032(10)
C51 0.0500(19) 0.0427(19) 0.0364(18) 0.0023(16) -0.0012(15) -0.0024(15)
O52 0.0624(16) 0.0534(16) 0.0389(14) 0.0012(14) -0.0009(12) 0.0102(12)
C52 0.046(2) 0.078(3) 0.066(3) 0.014(2) -0.0057(19) -0.007(2)
C6 0.0419(17) 0.0376(17) 0.0276(16) 0.0061(14) 0.0101(12) 0.0000(13)
C7 0.0425(17) 0.0375(17) 0.0230(14) 0.0052(14) 0.0066(12) -0.0034(13)
C7A 0.0422(17) 0.0322(15) 0.0185(14) 0.0041(13) 0.0080(12) 0.0012(12)
C71 0.0511(19) 0.0480(19) 0.0263(16) 0.0096(17) 0.0146(14) 0.0078(15)
C7B 0.0453(18) 0.0321(16) 0.0172(14) 0.0064(14) 0.0048(12) -0.0016(12)
O7 0.0410(12) 0.0309(11) 0.0268(11) 0.0015(9) 0.0013(9) -0.0003(9)
C8 0.0478(19) 0.0443(18) 0.0240(16) 0.0122(16) 0.0033(13) -0.0064(14)
O8 0.0574(16) 0.139(3) 0.0445(16) 0.042(2) -0.0106(13) -0.051(2)
C9 0.0451(19) 0.0354(17) 0.0208(14) 0.0023(14) 0.0080(13) 0.0001(12)
C9A 0.0411(17) 0.0335(16) 0.0209(14) 0.0053(13) 0.0068(12) 0.0037(12)
C91 0.0460(17) 0.0408(17) 0.0214(14) 0.0025(16) 0.0064(12) 0.0056(13)
C10 0.0421(18) 0.0443(18) 0.0280(17) 0.0088(15) 0.0083(13) 0.0058(14)
C11 0.049(2) 0.0478(19) 0.0349(18) 0.0173(17) 0.0106(14) 0.0058(16)
C12 0.055(2) 0.0412(18) 0.0270(16) 0.0173(16) 0.0111(14) 0.0002(14)
C12A 0.0438(17) 0.0326(16) 0.0221(15) 0.0077(14) 0.0109(12) 0.0027(12)
C12B 0.0427(17) 0.0307(15) 0.0181(14) 0.0040(14) 0.0077(12) 0.0010(12)
O9 0.0492(14) 0.0379(13) 0.0503(14) 0.0015(12) 0.0036(11) -0.0011(12)
C121 0.0401(18) 0.0472(19) 0.0297(16) 0.0076(15) 0.0111(13) 0.0100(15)
C1' 0.046(2) 0.061(2) 0.0303(18) -0.0031(18) 0.0013(14) 0.0018(16)
C2' 0.0460(18) 0.057(2) 0.0310(17) 0.0100(17) 0.0036(14) 0.0074(16)
C3' 0.058(2) 0.092(3) 0.047(2) 0.025(2) -0.0009(17) 0.008(2)
C4' 0.040(2) 0.081(3) 0.039(2) 0.002(2) 0.0031(19) 0.007(2)
C5' 0.041(3) 0.085(4) 0.069(3) 0.005(3) 0.014(2) 0.026(3)
C6' 0.056(4) 0.076(4) 0.075(4) -0.013(3) -0.005(3) 0.026(3)
C7' 0.053(3) 0.087(4) 0.058(3) 0.015(3) 0.000(2) 0.023(3)
C8' 0.064(4) 0.127(7) 0.127(6) 0.017(4) 0.019(4) 0.072(6)
C3M' 0.058(2) 0.092(3) 0.047(2) 0.025(2) -0.0009(17) 0.008(2)
C4M' 0.039(6) 0.085(6) 0.051(6) 0.014(6) 0.006(5) 0.013(6)
C5M' 0.052(6) 0.080(6) 0.069(6) 0.003(6) 0.007(6) 0.016(6)
C6M' 0.059(8) 0.082(7) 0.073(7) -0.007(7) 0.014(7) 0.026(7)
C7M' 0.088(14) 0.110(15) 0.100(14) -0.004(14) -0.003(13) -0.003(14)
C8M' 0.075(13) 0.103(15) 0.136(15) -0.004(14) 0.027(13) 0.017(14)

loop_
_atom_type_symbol
_atom_type_description
_atom_type_scat_dispersion_real
_atom_type_scat_dispersion_imag
_atom_type_scat_source
C C 0.0181 0.0091 'International Tables Vol C Tables 4.2.6.8 and 6.1.1.4'
H H 0.0000 0.0000 'International Tables Vol C Tables 4.2.6.8 and 6.1.1.4'
N N 0.0311 0.0180 'International Tables Vol C Tables 4.2.6.8 and 6.1.1.4'
O O 0.0492 0.0322 'International Tables Vol C Tables 4.2.6.8 and 6.1.1.4'

loop_
_geom_angle_atom_site_label_1
_geom_angle_atom_site_label_2
_geom_angle_atom_site_label_3
_geom_angle
C2 N1 C12B 125.6(3)
C2 N1 H1 121(3)
C12B N1 H1 113(3)
O2 C2 N1 120.6(3)
O2 C2 C3 123.5(3)
N1 C2 C3 115.6(3)
C2 C3 C3A 107.1(3)
C2 C3 H3A 110.3
C3A C3 H3A 110.3
C2 C3 H3B 110.3
C3A C3 H3B 110.3
H3A C3 H3B 108.6
C3 C3A C4 110.6(2)
C3 C3A C7A 114.4(3)
C4 C3A C7A 118.0(3)
C3 C3A H3C 104.0
C4 C3A H3C 104.0
C7A C3A H3C 104.0
C41 C4 C5 112.4(3)
C41 C4 C42 107.6(3)
C5 C4 C42 107.7(3)
C41 C4 C3A 114.9(3)
C5 C4 C3A 106.2(2)
C42 C4 C3A 107.7(2)
C4 C41 H41A 109.5
C4 C41 H41B 109.5
H41A C41 H41B 109.5
C4 C41 H41C 109.5
H41A C41 H41C 109.5
H41B C41 H41C 109.5
C4 C42 H42A 109.5
C4 C42 H42B 109.5
H42A C42 H42B 109.5
C4 C42 H42C 109.5
H42A C42 H42C 109.5
H42B C42 H42C 109.5
O51 C5 C6 108.5(2)
O51 C5 C4 110.2(3)
C6 C5 C4 112.5(3)
O51 C5 H5 108.5
C6 C5 H5 108.5
C4 C5 H5 108.5
C51 O51 C5 117.4(3)
O52 C51 O51 124.5(3)
O52 C51 C52 125.2(4)
O51 C51 C52 110.3(3)
C51 C52 H52A 109.5
C51 C52 H52B 109.5
H52A C52 H52B 109.5
C51 C52 H52C 109.5
H52A C52 H52C 109.5
H52B C52 H52C 109.5
C5 C6 C7 109.4(2)
C5 C6 H6A 109.8
C7 C6 H6A 109.8
C5 C6 H6B 109.8
C7 C6 H6B 109.8
H6A C6 H6B 108.2
C6 C7 C7A 114.1(3)
C6 C7 H7A 108.7
C7A C7 H7A 108.7
C6 C7 H7B 108.7
C7A C7 H7B 108.7
H7A C7 H7B 107.6
C71 C7A C7 109.3(3)
C71 C7A C3A 112.6(3)
C7 C7A C3A 107.4(2)
C71 C7A C7B 109.7(3)
C7 C7A C7B 107.7(3)
C3A C7A C7B 110.0(2)
C7A C71 H71A 109.5
C7A C71 H71B 109.5
H71A C71 H71B 109.5
C7A C71 H71C 109.5
H71A C71 H71C 109.5
H71B C71 H71C 109.5
O7 C7B C12B 109.8(2)
O7 C7B C8 97.7(2)
C12B C7B C8 109.7(2)
O7 C7B C7A 112.5(2)
C12B C7B C7A 113.8(3)
C8 C7B C7A 112.2(2)
C7B O7 H7 106(3)
O8 C8 C9 115.9(3)
O8 C8 C7B 124.1(3)
C9 C8 C7B 119.9(3)
O9 C9 C9A 128.7(3)
O9 C9 C8 119.0(3)
C9A C9 C8 112.3(3)
C9 C9A C91 107.6(3)
C9 C9A C10 118.8(3)
C91 C9A C10 111.4(3)
C9 C9A C12A 102.5(2)
C91 C9A C12A 113.4(3)
C10 C9A C12A 102.9(2)
C9A C91 H91A 109.5
C9A C91 H91B 109.5
H91A C91 H91B 109.5
C9A C91 H91C 109.5
H91A C91 H91C 109.5
H91B C91 H91C 109.5
C9A C10 C2' 116.7(3)
C9A C10 C11 102.2(3)
C2' C10 C11 113.4(3)
C9A C10 H10 108.0
C2' C10 H10 108.0
C11 C10 H10 108.0
C12 C11 C10 108.0(3)
C12 C11 H11A 110.1
C10 C11 H11A 110.1
C12 C11 H11B 110.1
C10 C11 H11B 110.1
H11A C11 H11B 108.4
C12A C12 C11 104.8(3)
C12A C12 H12F 110.8
C11 C12 H12F 110.8
C12A C12 H12G 110.8
C11 C12 H12G 110.8
H12F C12 H12G 108.9
C12 C12A C12B 112.7(3)
C12 C12A C121 108.8(3)
C12B C12A C121 112.3(3)
C12 C12A C9A 101.1(2)
C12B C12A C9A 111.2(2)
C121 C12A C9A 110.2(3)
N1 C12B C12A 107.9(2)
N1 C12B C7B 110.7(2)
C12A C12B C7B 115.7(3)
N1 C12B H12B 107.4
C12A C12B H12B 107.4
C7B C12B H12B 107.4
C12A C121 H12C 109.5
C12A C121 H12D 109.5
H12C C121 H12D 109.5
C12A C121 H12E 109.5
H12C C121 H12E 109.5
H12D C121 H12E 109.5
C2' C1' H1A' 109.5
C2' C1' H1B' 109.5
H1A' C1' H1B' 109.5
C2' C1' H1C' 109.5
H1A' C1' H1C' 109.5
H1B' C1' H1C' 109.5
C3M' C2' C1' 110.8(3)
C3' C2' C1' 110.8(3)
C3M' C2' C10 111.6(3)
C3' C2' C10 111.6(3)
C1' C2' C10 111.0(3)
C3' C2' H2' 107.8
C1' C2' H2' 107.8
C10 C2' H2' 107.8
C2' C3' C4' 111.7(4)
C2' C3' H3A' 109.3
C4' C3' H3A' 109.3
C2' C3' H3B' 109.3
C4' C3' H3B' 109.3
H3A' C3' H3B' 107.9
C5' C4' C3' 112.5(4)
C5' C4' H4A' 109.1
C3' C4' H4A' 109.1
C5' C4' H4B' 109.1
C3' C4' H4B' 109.1
H4A' C4' H4B' 107.8
C4' C5' C6' 116.5(5)
C4' C5' H5A' 108.2
C6' C5' H5A' 108.2
C4' C5' H5B' 108.2
C6' C5' H5B' 108.2
H5A' C5' H5B' 107.3
C8' C6' C5' 114.3(6)
C8' C6' C7' 109.4(6)
C5' C6' C7' 110.4(5)
C8' C6' H6' 107.5
C5' C6' H6' 107.5
C7' C6' H6' 107.5
C6' C7' H7A' 109.5
C6' C7' H7B' 109.5
H7A' C7' H7B' 109.5
C6' C7' H7C' 109.5
H7A' C7' H7C' 109.5
H7B' C7' H7C' 109.5
C6' C8' H8A' 109.5
C6' C8' H8B' 109.5
H8A' C8' H8B' 109.5
C6' C8' H8C' 109.5
H8A' C8' H8C' 109.5
H8B' C8' H8C' 109.5
C2' C3M' C4M' 134.8(10)
C2' C3M' H3C' 103.5
C4M' C3M' H3C' 103.5
C2' C3M' H3D' 103.5
C4M' C3M' H3D' 103.5
H3C' C3M' H3D' 105.3
C5M' C4M' C3M' 104.0(9)
C5M' C4M' H4C' 111.0
C3M' C4M' H4C' 111.0
C5M' C4M' H4D' 111.0
C3M' C4M' H4D' 111.0
H4C' C4M' H4D' 109.0
C4M' C5M' C6M' 120.1(10)
C4M' C5M' H5C' 107.3
C6M' C5M' H5C' 107.3
C4M' C5M' H6D' 107.3
C6M' C5M' H6D' 107.3
H5C' C5M' H6D' 106.9
C8M' C6M' C5M' 116.1(12)
C8M' C6M' C7M' 108.3(11)
C5M' C6M' C7M' 109.0(11)
C8M' C6M' H6M' 107.7
C5M' C6M' H6M' 107.7
C7M' C6M' H6M' 107.7
C6M' C7M' H7D' 109.5
C6M' C7M' H7E' 109.5
H7D' C7M' H7E' 109.5
C6M' C7M' H7F' 109.5
H7D' C7M' H7F' 109.5
H7E' C7M' H7F' 109.5
C6M' C8M' H8D' 109.5
C6M' C8M' H8E' 109.5
H8D' C8M' H8E' 109.5
C6M' C8M' H8F' 109.5
H8D' C8M' H8F' 109.5
H8E' C8M' H8F' 109.5

loop_
_geom_bond_atom_site_label_1
_geom_bond_atom_site_label_2
_geom_bond_distance
N1 C2 1.340(4)
N1 C12B 1.464(4)
N1 H1 0.87(4)
C2 O2 1.232(4)
C2 C3 1.492(5)
C3 C3A 1.549(4)
C3 H3A 0.9900
C3 H3B 0.9900
C3A C4 1.571(5)
C3A C7A 1.584(4)
C3A H3C 1.0000
C4 C41 1.530(5)
C4 C5 1.533(5)
C4 C42 1.550(4)
C41 H41A 0.9800
C41 H41B 0.9800
C41 H41C 0.9800
C42 H42A 0.9800
C42 H42B 0.9800
C42 H42C 0.9800
C5 O51 1.448(4)
C5 C6 1.506(4)
C5 H5 1.0000
O51 C51 1.348(4)
C51 O52 1.209(5)
C51 C52 1.492(5)
C52 H52A 0.9800
C52 H52B 0.9800
C52 H52C 0.9800
C6 C7 1.516(4)
C6 H6A 0.9900
C6 H6B 0.9900
C7 C7A 1.553(4)
C7 H7A 0.9900
C7 H7B 0.9900
C7A C71 1.536(4)
C7A C7B 1.599(5)
C71 H71A 0.9800
C71 H71B 0.9800
C71 H71C 0.9800
C7B O7 1.427(4)
C7B C12B 1.578(4)
C7B C8 1.580(4)
O7 H7 0.79(5)
C8 O8 1.196(4)
C8 C9 1.549(5)
C9 O9 1.202(4)
C9 C9A 1.500(4)
C9A C91 1.542(4)
C9A C10 1.548(4)
C9A C12A 1.566(4)
C91 H91A 0.9800
C91 H91B 0.9800
C91 H91C 0.9800
C10 C2' 1.554(4)
C10 C11 1.557(5)
C10 H10 1.0000
C11 C12 1.539(5)
C11 H11A 0.9900
C11 H11B 0.9900
C12 C12A 1.536(5)
C12 H12F 0.9900
C12 H12G 0.9900
C12A C12B 1.540(4)
C12A C121 1.554(5)
C12B H12B 1.0000
C121 H12C 0.9800
C121 H12D 0.9800
C121 H12E 0.9800
C1' C2' 1.529(6)
C1' H1A' 0.9800
C1' H1B' 0.9800
C1' H1C' 0.9800
C2' C3M' 1.523(5)
C2' C3' 1.523(5)
C2' H2' 1.0000
C3' C4' 1.552(6)
C3' H3A' 0.9900
C3' H3B' 0.9900
C4' C5' 1.492(7)
C4' H4A' 0.9900
C4' H4B' 0.9900
C5' C6' 1.519(8)
C5' H5A' 0.9900
C5' H5B' 0.9900
C6' C8' 1.474(10)
C6' C7' 1.583(9)
C6' H6' 1.0000
C7' H7A' 0.9800
C7' H7B' 0.9800
C7' H7C' 0.9800
C8' H8A' 0.9800
C8' H8B' 0.9800
C8' H8C' 0.9800
C3M' C4M' 1.554(9)
C3M' H3C' 0.9900
C3M' H3D' 0.9900
C4M' C5M' 1.497(10)
C4M' H4C' 0.9900
C4M' H4D' 0.9900
C5M' C6M' 1.506(10)
C5M' H5C' 0.9900
C5M' H6D' 0.9900
C6M' C8M' 1.474(12)
C6M' C7M' 1.588(11)
C6M' H6M' 1.0000
C7M' H7D' 0.9800
C7M' H7E' 0.9800
C7M' H7F' 0.9800
C8M' H8D' 0.9800
C8M' H8E' 0.9800
C8M' H8F' 0.9800

loop_
_geom_hbond_atom_site_label_D
_geom_hbond_atom_site_label_H
_geom_hbond_atom_site_label_A
_geom_hbond_site_symmetry_A
_geom_hbond_distance_DH
_geom_hbond_distance_HA
_geom_hbond_distance_DA
_geom_hbond_angle_DHA
_geom_hbond_publ_flag
O7 H7 O2 4_655 0.79(5) 2.02(5) 2.750(3) 153(5) yes
C3A H3C O2 4_655 1.00 2.18 3.173(4) 176 yes
C121 H12E O52 4_645 0.98 2.53 3.428(4) 153 yes
C71 H71A O8 4_646 0.98 2.55 3.224(4) 126 yes
C91 H91B O9 1_545 0.98 2.48 3.422(5) 162 yes

loop_
_geom_torsion_atom_site_label_1
_geom_torsion_atom_site_label_2
_geom_torsion_atom_site_label_3
_geom_torsion_atom_site_label_4
_geom_torsion
C12B N1 C2 O2 175.9(3)
C12B N1 C2 C3 1.9(4)
O2 C2 C3 C3A -101.2(3)
N1 C2 C3 C3A 72.6(3)
C2 C3 C3A C4 131.8(3)
C2 C3 C3A C7A -92.1(3)
C3 C3A C4 C41 60.2(3)
C7A C3A C4 C41 -74.3(4)
C3 C3A C4 C5 -174.8(2)
C7A C3A C4 C5 50.7(3)
C3 C3A C4 C42 -59.7(3)
C7A C3A C4 C42 165.8(3)
C41 C4 C5 O51 -52.8(3)
C42 C4 C5 O51 65.6(3)
C3A C4 C5 O51 -179.3(2)
C41 C4 C5 C6 68.4(4)
C42 C4 C5 C6 -173.2(3)
C3A C4 C5 C6 -58.1(3)
C6 C5 O51 C51 124.5(3)
C4 C5 O51 C51 -112.0(3)
C5 O51 C51 O52 4.1(5)
C5 O51 C51 C52 -175.2(3)
O51 C5 C6 C7 -173.2(3)
C4 C5 C6 C7 64.7(3)
C5 C6 C7 C7A -59.9(3)
C6 C7 C7A C71 -73.1(3)
C6 C7 C7A C3A 49.3(3)
C6 C7 C7A C7B 167.8(2)
C3 C3A C7A C71 -59.0(4)
C4 C3A C7A C71 73.8(3)
C3 C3A C7A C7 -179.3(3)
C4 C3A C7A C7 -46.5(3)
C3 C3A C7A C7B 63.8(3)
C4 C3A C7A C7B -163.4(2)
C71 C7A C7B O7 -166.2(3)
C7 C7A C7B O7 -47.4(3)
C3A C7A C7B O7 69.4(3)
C71 C7A C7B C12B 68.1(3)
C7 C7A C7B C12B -173.1(2)
C3A C7A C7B C12B -56.3(3)
C71 C7A C7B C8 -57.2(3)
C7 C7A C7B C8 61.7(3)
C3A C7A C7B C8 178.5(3)
O7 C7B C8 O8 88.8(5)
C12B C7B C8 O8 -156.9(4)
C7A C7B C8 O8 -29.4(5)
O7 C7B C8 C9 -87.4(3)
C12B C7B C8 C9 26.9(4)
C7A C7B C8 C9 154.3(3)
O8 C8 C9 O9 -43.7(5)
C7B C8 C9 O9 132.8(3)
O8 C8 C9 C9A 136.8(4)
C7B C8 C9 C9A -46.7(4)
O9 C9 C9A C91 124.4(4)
C8 C9 C9A C91 -56.2(3)
O9 C9 C9A C10 -3.4(5)
C8 C9 C9A C10 176.1(3)
O9 C9 C9A C12A -115.8(4)
C8 C9 C9A C12A 63.6(3)
C9 C9A C10 C2' 85.6(4)
C91 C9A C10 C2' -40.3(4)
C12A C9A C10 C2' -162.1(3)
C9 C9A C10 C11 -150.0(3)
C91 C9A C10 C11 84.1(3)
C12A C9A C10 C11 -37.7(3)
C9A C10 C11 C12 15.6(4)
C2' C10 C11 C12 142.1(3)
C10 C11 C12 C12A 13.0(4)
C11 C12 C12A C12B -154.6(3)
C11 C12 C12A C121 80.2(3)
C11 C12 C12A C9A -35.8(3)
C9 C9A C12A C12 170.1(3)
C91 C9A C12A C12 -74.3(3)
C10 C9A C12A C12 46.2(3)
C9 C9A C12A C12B -70.1(3)
C91 C9A C12A C12B 45.6(3)
C10 C9A C12A C12B 166.1(3)
C9 C9A C12A C121 55.0(3)
C91 C9A C12A C121 170.7(3)
C10 C9A C12A C121 -68.8(3)
C2 N1 C12B C12A 159.7(3)
C2 N1 C12B C7B -72.9(4)
C12 C12A C12B N1 -66.3(3)
C121 C12A C12B N1 57.0(3)
C9A C12A C12B N1 -179.1(3)
C12 C12A C12B C7B 169.1(3)
C121 C12A C12B C7B -67.5(3)
C9A C12A C12B C7B 56.4(3)
O7 C7B C12B N1 -48.4(3)
C8 C7B C12B N1 -154.7(3)
C7A C7B C12B N1 78.7(3)
O7 C7B C12B C12A 74.6(3)
C8 C7B C12B C12A -31.6(4)
C7A C7B C12B C12A -158.2(2)
C9A C10 C2' C3M' 169.8(4)
C11 C10 C2' C3M' 51.4(5)
C9A C10 C2' C3' 169.8(4)
C11 C10 C2' C3' 51.4(5)
C9A C10 C2' C1' -66.1(4)
C11 C10 C2' C1' 175.5(3)
C1' C2' C3' C4' 66.8(6)
C10 C2' C3' C4' -169.0(4)
C2' C3' C4' C5' 163.9(5)
C3' C4' C5' C6' 168.9(5)
C4' C5' C6' C8' -177.4(7)
C4' C5' C6' C7' 58.7(8)
C1' C2' C3M' C4M' 33.6(11)
C10 C2' C3M' C4M' 157.8(10)
C2' C3M' C4M' C5M' 82(2)
C3M' C4M' C5M' C6M' 170(2)
C4M' C5M' C6M' C8M' -27(3)
C4M' C5M' C6M' C7M' -150(3)

_cod_database_fobs_code 2243063
